data_4331949
loop_
_publ_author_name
'Chen, Chien-Hong'
'Lee, Gene-Hsiang'
'Liaw, Wen-Feng'

_publ_section_title
;
 Mononuclear [NiII(L)(P-(o-C6H4S)2(o-C6H4SH))]0/1-(L = Thiolate,
 Selenolate, PPh3, and Cl) Complexes with Intramolecular
 [Ni&#x00B7;&#x00B7;&#x00B7;S&#x00B7;&#x00B7;&#x00B7;H&#x00B7;&#x00B7;&#x00B7;S]/[Ni&#x00B7;&#x00B7;&#x00B7;H&#x00B7;&#x00B7;&#x00B7;S]
 Interactions Modulated by the Coordinated Ligand L:&#x00A0; Relevance to
 the [NiFe] Hydrogenases
;
_journal_issue 5
_journal_name_full 'Inorganic Chemistry'
_journal_page_first 2307
_journal_page_last 2316
_journal_paper_doi 10.1021/ic051924w
_journal_volume 45
_journal_year 2006
_chemical_formula_sum 'C41.8 H40.2 Ni O1.5 P2 S3'
_chemical_formula_weight 783.37
_chemical_name_systematic
; 
 ? 
;
_space_group_IT_number 2
_symmetry_cell_setting triclinic
_symmetry_space_group_name_Hall '-P 1'
_symmetry_space_group_name_H-M 'P -1'
_atom_sites_solution_hydrogens geom
_atom_sites_solution_primary direct
_atom_sites_solution_secondary difmap
_audit_creation_method SHELXL-97
_cell_angle_alpha 62.6687(8)
_cell_angle_beta 84.1265(10)
_cell_angle_gamma 81.7107(9)
_cell_formula_units_Z 2
_cell_length_a 9.4068(1)
_cell_length_b 14.9187(2)
_cell_length_c 15.5337(2)
_cell_measurement_reflns_used all
_cell_measurement_temperature 150(1)
_cell_measurement_theta_max 27.50
_cell_measurement_theta_min 1.00
_cell_volume 1914.75(4)
_computing_cell_refinement DENZO-SMN
_computing_data_collection 'NONIUS COLLECT'
_computing_data_reduction DENZO-SMN
_computing_molecular_graphics 'Bruker SHELXTL'
_computing_publication_material 'Bruker SHELXTL'
_computing_structure_refinement 'SHELXL-97 (Sheldrick, 1997)'
_computing_structure_solution 'SHELXS-97 (Sheldrick, 1990)'
_diffrn_ambient_temperature 150(1)
_diffrn_measured_fraction_theta_full 0.999
_diffrn_measured_fraction_theta_max 0.999
_diffrn_measurement_device_type 'NONIUS KappaCCD'
_diffrn_measurement_method '\w scans'
_diffrn_radiation_monochromator graphite
_diffrn_radiation_source 'fine-focus sealed tube'
_diffrn_radiation_type MoK\a
_diffrn_radiation_wavelength 0.71073
_diffrn_reflns_av_R_equivalents 0.0497
_diffrn_reflns_av_sigmaI/netI 0.0492
_diffrn_reflns_limit_h_max 12
_diffrn_reflns_limit_h_min -12
_diffrn_reflns_limit_k_max 19
_diffrn_reflns_limit_k_min -16
_diffrn_reflns_limit_l_max 20
_diffrn_reflns_limit_l_min -18
_diffrn_reflns_number 29251
_diffrn_reflns_theta_full 27.50
_diffrn_reflns_theta_max 27.50
_diffrn_reflns_theta_min 1.48
_exptl_absorpt_coefficient_mu 0.788
_exptl_absorpt_correction_T_max 0.894
_exptl_absorpt_correction_T_min 0.700
_exptl_absorpt_correction_type multi-scan
_exptl_crystal_colour deep-brown
_exptl_crystal_density_diffrn 1.359
_exptl_crystal_density_method 'not measured'
_exptl_crystal_description rod
_exptl_crystal_F_000 818
_exptl_crystal_size_max 0.30
_exptl_crystal_size_mid 0.15
_exptl_crystal_size_min 0.15
_refine_diff_density_max 1.586
_refine_diff_density_min -0.910
_refine_diff_density_rms 0.145
_refine_ls_extinction_coef 0.0079(13)
_refine_ls_extinction_expression Fc^*^=kFc[1+0.001xFc^2^\l^3^/sin(2\q)]^-1/4^
_refine_ls_extinction_method SHELXL
_refine_ls_goodness_of_fit_ref 1.038
_refine_ls_hydrogen_treatment mixed
_refine_ls_matrix_type full
_refine_ls_number_parameters 414
_refine_ls_number_reflns 8817
_refine_ls_number_restraints 0
_refine_ls_restrained_S_all 1.038
_refine_ls_R_factor_all 0.0772
_refine_ls_R_factor_gt 0.0536
_refine_ls_shift/su_max 0.001
_refine_ls_shift/su_mean 0.000
_refine_ls_structure_factor_coef Fsqd
_refine_ls_weighting_details 'calc w=1/[\s^2^(Fo^2^)+(0.1058P)^2^+1.1147P] where P=(Fo^2^+2Fc^2^)/3'
_refine_ls_weighting_scheme calc
_refine_ls_wR_factor_gt 0.1530
_refine_ls_wR_factor_ref 0.1721
_reflns_number_gt 6636
_reflns_number_total 8817
_reflns_threshold_expression >2sigma(I)
_cod_data_source_file ic051924wsup8.cif
_cod_data_source_block ic11128
_cod_depositor_comments
;
The following automatic conversions were performed:

'_symmetry_cell_setting' value 'Triclinic' changed to 'triclinic'
according to /home/saulius/struct/CIF-dictionaries/cif_core.dic
dictionary named 'cif_core.dic' version 2.4.2 from 2011-04-26.

Automatic conversion script
Id: cif_fix_values 1891 2012-01-12 08:04:46Z andrius 
;
_cod_original_sg_symbol_H-M P-1
_cod_original_formula_sum 'C41.80 H40.20 Ni O1.50 P2 S3'
_cod_database_code 4331949

loop_
_symmetry_equiv_pos_as_xyz
'x, y, z'
'-x, -y, -z'

loop_
_atom_site_label
_atom_site_type_symbol
_atom_site_fract_x
_atom_site_fract_y
_atom_site_fract_z
_atom_site_U_iso_or_equiv
_atom_site_adp_type
_atom_site_occupancy
_atom_site_symmetry_multiplicity
_atom_site_calc_flag
_atom_site_refinement_flags
_atom_site_disorder_assembly
_atom_site_disorder_group
Ni Ni 0.21440(4) 0.72859(3) 0.55894(3) 0.02547(14) Uani 1 1 d . . .
S1 S 0.09647(9) 0.62465(6) 0.53828(6) 0.0336(2) Uani 1 1 d . . .
S2 S 0.24007(9) 0.83363(6) 0.61857(6) 0.02874(19) Uani 1 1 d . . .
S3 S 0.50805(11) 0.65128(11) 0.52896(7) 0.0665(4) Uani 1 1 d . . .
P1 P 0.26401(8) 0.61257(6) 0.69930(6) 0.02467(18) Uani 1 1 d . . .
P2 P 0.18904(8) 0.84850(6) 0.40599(5) 0.02467(18) Uani 1 1 d . . .
C1 C 0.1880(3) 0.4990(2) 0.7233(2) 0.0292(7) Uani 1 1 d . . .
C2 C 0.1977(4) 0.4083(2) 0.8084(3) 0.0409(8) Uani 1 1 d . . .
H2A H 0.2551 0.4007 0.8588 0.049 Uiso 1 1 calc R . .
C3 C 0.1249(5) 0.3298(3) 0.8201(3) 0.0516(10) Uani 1 1 d . . .
H3A H 0.1305 0.2681 0.8785 0.062 Uiso 1 1 calc R . .
C4 C 0.0420(4) 0.3421(3) 0.7444(3) 0.0480(9) Uani 1 1 d . . .
H4A H -0.0103 0.2886 0.7526 0.058 Uiso 1 1 calc R . .
C5 C 0.0351(4) 0.4297(3) 0.6590(3) 0.0372(8) Uani 1 1 d . . .
H5A H -0.0189 0.4357 0.6078 0.045 Uiso 1 1 calc R . .
C6 C 0.1077(3) 0.5106(2) 0.6473(2) 0.0293(7) Uani 1 1 d . . .
C7 C 0.1916(3) 0.6596(2) 0.7849(2) 0.0265(6) Uani 1 1 d . . .
C8 C 0.1440(4) 0.6046(3) 0.8806(2) 0.0354(7) Uani 1 1 d . . .
H8A H 0.1411 0.5334 0.9071 0.042 Uiso 1 1 calc R . .
C9 C 0.1007(4) 0.6543(3) 0.9374(2) 0.0402(8) Uani 1 1 d . . .
H9A H 0.0661 0.6177 1.0025 0.048 Uiso 1 1 calc R . .
C10 C 0.1086(4) 0.7579(3) 0.8979(3) 0.0389(8) Uani 1 1 d . . .
H10A H 0.0808 0.7916 0.9372 0.047 Uiso 1 1 calc R . .
C11 C 0.1559(4) 0.8136(2) 0.8027(2) 0.0334(7) Uani 1 1 d . . .
H11A H 0.1621 0.8842 0.7775 0.040 Uiso 1 1 calc R . .
C12 C 0.1946(3) 0.7647(2) 0.7436(2) 0.0269(6) Uani 1 1 d . . .
C13 C 0.4558(3) 0.5796(2) 0.7248(2) 0.0286(7) Uani 1 1 d . . .
C14 C 0.4980(4) 0.5375(3) 0.8197(3) 0.0400(8) Uani 1 1 d . . .
H14A H 0.4268 0.5256 0.8707 0.048 Uiso 1 1 calc R . .
C15 C 0.6417(4) 0.5124(3) 0.8416(3) 0.0511(10) Uani 1 1 d . . .
H15A H 0.6686 0.4831 0.9071 0.061 Uiso 1 1 calc R . .
C16 C 0.7452(4) 0.5299(3) 0.7685(3) 0.0508(10) Uani 1 1 d . . .
H16A H 0.8439 0.5131 0.7834 0.061 Uiso 1 1 calc R . .
C17 C 0.7061(4) 0.5723(3) 0.6729(3) 0.0464(9) Uani 1 1 d . . .
H17A H 0.7784 0.5845 0.6226 0.056 Uiso 1 1 calc R . .
C18 C 0.5613(4) 0.5970(3) 0.6498(2) 0.0356(7) Uani 1 1 d . . .
C19 C 0.6673(5) 0.6273(4) 0.4639(3) 0.0663(13) Uani 1 1 d . . .
H19A H 0.6461 0.6520 0.3957 0.099 Uiso 1 1 calc R . .
H19B H 0.6978 0.5541 0.4926 0.099 Uiso 1 1 calc R . .
H19C H 0.7445 0.6626 0.4680 0.099 Uiso 1 1 calc R . .
C20 C 0.2991(3) 0.8222(2) 0.3140(2) 0.0290(6) Uani 1 1 d . . .
C21 C 0.3237(4) 0.7232(3) 0.3247(3) 0.0406(8) Uani 1 1 d . . .
H21A H 0.2850 0.6698 0.3803 0.049 Uiso 1 1 calc R . .
C22 C 0.4045(5) 0.7020(3) 0.2547(3) 0.0527(10) Uani 1 1 d . . .
H22A H 0.4199 0.6343 0.2627 0.063 Uiso 1 1 calc R . .
C23 C 0.4619(4) 0.7784(3) 0.1742(3) 0.0498(10) Uani 1 1 d . . .
H23A H 0.5184 0.7635 0.1271 0.060 Uiso 1 1 calc R . .
C24 C 0.4371(4) 0.8771(3) 0.1620(3) 0.0464(9) Uani 1 1 d . . .
H24A H 0.4763 0.9301 0.1062 0.056 Uiso 1 1 calc R . .
C25 C 0.3551(4) 0.8990(3) 0.2310(2) 0.0371(8) Uani 1 1 d . . .
H25A H 0.3372 0.9672 0.2213 0.045 Uiso 1 1 calc R . .
C26 C 0.2343(3) 0.9731(2) 0.3819(2) 0.0262(6) Uani 1 1 d . . .
C27 C 0.3740(3) 0.9795(3) 0.3994(2) 0.0328(7) Uani 1 1 d . . .
H27A H 0.4400 0.9198 0.4248 0.039 Uiso 1 1 calc R . .
C28 C 0.4172(4) 1.0711(3) 0.3803(2) 0.0378(8) Uani 1 1 d . . .
H28A H 0.5134 1.0748 0.3909 0.045 Uiso 1 1 calc R . .
C29 C 0.3205(4) 1.1580(3) 0.3455(2) 0.0395(8) Uani 1 1 d . . .
H29A H 0.3505 1.2215 0.3320 0.047 Uiso 1 1 calc R . .
C30 C 0.1806(4) 1.1524(2) 0.3304(2) 0.0372(8) Uani 1 1 d . . .
H30A H 0.1140 1.2120 0.3078 0.045 Uiso 1 1 calc R . .
C31 C 0.1365(4) 1.0601(2) 0.3482(2) 0.0311(7) Uani 1 1 d . . .
H31A H 0.0404 1.0566 0.3373 0.037 Uiso 1 1 calc R . .
C32 C 0.0067(3) 0.8715(2) 0.3671(2) 0.0258(6) Uani 1 1 d . . .
C33 C -0.1047(4) 0.8768(3) 0.4310(3) 0.0427(9) Uani 1 1 d . . .
H33A H -0.0830 0.8695 0.4925 0.051 Uiso 1 1 calc R . .
C34 C -0.2459(4) 0.8924(3) 0.4069(3) 0.0498(10) Uani 1 1 d . . .
H34A H -0.3207 0.8973 0.4511 0.060 Uiso 1 1 calc R . .
C35 C -0.2793(4) 0.9012(3) 0.3185(3) 0.0395(8) Uani 1 1 d . . .
H35A H -0.3768 0.9099 0.3025 0.047 Uiso 1 1 calc R . .
C36 C -0.1705(4) 0.8970(3) 0.2541(2) 0.0380(8) Uani 1 1 d . . .
H36A H -0.1927 0.9033 0.1931 0.046 Uiso 1 1 calc R . .
C37 C -0.0277(4) 0.8835(2) 0.2777(2) 0.0330(7) Uani 1 1 d . . .
H37A H 0.0469 0.8825 0.2319 0.040 Uiso 1 1 calc R . .
O1 O 0.6014(10) 0.6540(7) 0.9865(7) 0.054(2) Uiso 0.30 1 d P A 1
H1A H 0.6238 0.7029 0.9232 0.081 Uiso 0.30 1 d P B 1
H1B H 0.4954 0.6736 0.9870 0.081 Uiso 0.30 1 d P C 1
O2 O 0.5961(5) 0.8487(4) 0.9425(3) 0.0677(12) Uiso 0.70 1 d P D 2
C38 C 0.7056(6) 0.7972(4) 0.9198(4) 0.0465(13) Uiso 0.70 1 d P D 2
H38A H 0.7831 0.7818 0.9647 0.056 Uiso 0.70 1 calc PR D 2
H38B H 0.7422 0.8415 0.8537 0.056 Uiso 0.70 1 calc PR D 2
C39 C 0.6789(6) 0.7038(4) 0.9221(4) 0.0455(12) Uiso 0.70 1 d P D 2
H39A H 0.7074 0.6438 0.9834 0.055 Uiso 0.70 1 calc PR D 2
H39B H 0.7249 0.6947 0.8660 0.055 Uiso 0.70 1 calc PR D 2
C40 C 0.5002(8) 0.7316(5) 0.9146(6) 0.0705(19) Uiso 0.70 1 d P D 2
H40A H 0.4656 0.7283 0.8582 0.085 Uiso 0.70 1 calc PR D 2
H40B H 0.4492 0.6861 0.9745 0.085 Uiso 0.70 1 calc PR D 2
C41 C 0.4850(6) 0.8315(4) 0.9029(4) 0.0466(13) Uiso 0.70 1 d P D 2
H41A H 0.4823 0.8794 0.8330 0.056 Uiso 0.70 1 calc PR D 2
H41B H 0.3928 0.8444 0.9344 0.056 Uiso 0.70 1 calc PR D 2
O3 O 0.9807 0.8891 0.0404 0.050 Uiso 0.50 1 d P . .
C42 C 0.8869 0.9696 -0.0184 0.050 Uiso 0.50 1 d P . .
H42A H 0.9034 0.9803 -0.0843 0.060 Uiso 0.50 1 d P . .
H42B H 0.7898 0.9538 0.0013 0.060 Uiso 0.50 1 d P . .
C43 C 0.9058 1.0620 -0.0127 0.050 Uiso 0.50 1 d P . .
H43A H 0.8975 1.1209 -0.0746 0.060 Uiso 0.50 1 d P . .
H43B H 0.8402 1.0727 0.0341 0.060 Uiso 0.50 1 d P . .
C44 C 1.0524 1.0335 0.0189 0.050 Uiso 0.50 1 d P . .
H44A H 1.1128 1.0824 -0.0270 0.060 Uiso 0.50 1 d P . .
H44B H 1.0561 1.0334 0.0805 0.060 Uiso 0.50 1 d P . .
C45 C 1.1060 0.9328 0.0276 0.050 Uiso 0.50 1 d P . .
H45A H 1.1657 0.8952 0.0824 0.060 Uiso 0.50 1 d P . .
H45B H 1.1595 0.9374 -0.0300 0.060 Uiso 0.50 1 d P . .

loop_
_atom_site_aniso_label
_atom_site_aniso_U_11
_atom_site_aniso_U_22
_atom_site_aniso_U_33
_atom_site_aniso_U_23
_atom_site_aniso_U_13
_atom_site_aniso_U_12
Ni 0.0267(2) 0.0239(2) 0.0260(2) -0.01081(16) -0.00300(15) -0.00383(15)
S1 0.0376(5) 0.0340(4) 0.0319(4) -0.0145(3) -0.0045(3) -0.0113(3)
S2 0.0316(4) 0.0241(4) 0.0317(4) -0.0129(3) -0.0021(3) -0.0052(3)
S3 0.0360(6) 0.1068(10) 0.0355(5) -0.0206(6) 0.0011(4) 0.0134(6)
P1 0.0238(4) 0.0227(4) 0.0274(4) -0.0114(3) -0.0023(3) -0.0010(3)
P2 0.0213(4) 0.0261(4) 0.0266(4) -0.0120(3) -0.0017(3) -0.0013(3)
C1 0.0290(17) 0.0239(14) 0.0367(17) -0.0159(13) 0.0008(13) -0.0029(12)
C2 0.054(2) 0.0265(16) 0.0392(19) -0.0115(14) -0.0091(16) -0.0012(15)
C3 0.064(3) 0.0277(18) 0.055(2) -0.0097(17) -0.004(2) -0.0096(17)
C4 0.053(2) 0.0314(18) 0.066(3) -0.0261(18) 0.0008(19) -0.0120(16)
C5 0.0361(19) 0.0359(18) 0.048(2) -0.0255(16) 0.0032(15) -0.0100(14)
C6 0.0261(16) 0.0274(15) 0.0360(17) -0.0164(13) 0.0052(13) -0.0045(12)
C7 0.0234(15) 0.0283(15) 0.0306(16) -0.0159(13) -0.0031(12) -0.0002(12)
C8 0.0374(19) 0.0332(17) 0.0329(17) -0.0134(14) 0.0006(14) -0.0026(14)
C9 0.043(2) 0.050(2) 0.0279(17) -0.0186(15) 0.0011(14) -0.0020(16)
C10 0.039(2) 0.047(2) 0.0395(19) -0.0287(16) -0.0071(15) 0.0050(16)
C11 0.0349(18) 0.0323(16) 0.0378(18) -0.0204(14) -0.0067(14) 0.0017(14)
C12 0.0224(15) 0.0300(15) 0.0290(15) -0.0140(13) -0.0055(12) 0.0010(12)
C13 0.0253(16) 0.0225(14) 0.0378(17) -0.0143(13) -0.0055(13) 0.0032(12)
C14 0.0322(19) 0.044(2) 0.043(2) -0.0201(16) -0.0085(15) 0.0042(15)
C15 0.041(2) 0.065(3) 0.050(2) -0.029(2) -0.0186(18) 0.0127(19)
C16 0.031(2) 0.058(2) 0.066(3) -0.032(2) -0.0172(18) 0.0136(17)
C17 0.0296(19) 0.051(2) 0.059(2) -0.0274(19) -0.0010(17) 0.0035(16)
C18 0.0273(17) 0.0382(18) 0.0408(19) -0.0181(15) -0.0037(14) 0.0007(14)
C19 0.056(3) 0.080(3) 0.053(3) -0.028(2) 0.007(2) 0.008(2)
C20 0.0219(16) 0.0344(16) 0.0318(16) -0.0166(13) -0.0023(12) 0.0006(12)
C21 0.047(2) 0.0356(18) 0.0363(19) -0.0160(15) 0.0045(15) -0.0005(16)
C22 0.065(3) 0.047(2) 0.045(2) -0.0257(18) 0.0032(19) 0.0109(19)
C23 0.044(2) 0.066(3) 0.041(2) -0.031(2) 0.0053(17) 0.0073(19)
C24 0.043(2) 0.058(2) 0.0339(19) -0.0177(17) 0.0082(15) -0.0116(18)
C25 0.0373(19) 0.0406(18) 0.0339(18) -0.0175(15) 0.0004(14) -0.0044(15)
C26 0.0242(16) 0.0298(15) 0.0243(15) -0.0119(12) 0.0004(11) -0.0043(12)
C27 0.0281(17) 0.0337(17) 0.0345(17) -0.0133(14) -0.0021(13) -0.0040(13)
C28 0.0352(19) 0.0425(19) 0.0362(18) -0.0157(15) 0.0001(14) -0.0142(15)
C29 0.052(2) 0.0302(17) 0.0370(19) -0.0139(14) 0.0009(15) -0.0135(15)
C30 0.044(2) 0.0270(16) 0.0376(18) -0.0125(14) -0.0017(15) -0.0017(14)
C31 0.0293(17) 0.0308(16) 0.0324(17) -0.0139(13) -0.0025(13) -0.0013(13)
C32 0.0217(15) 0.0263(14) 0.0312(16) -0.0148(12) -0.0035(11) -0.0003(11)
C33 0.0289(18) 0.070(3) 0.0337(18) -0.0291(18) -0.0046(14) 0.0013(17)
C34 0.0270(19) 0.081(3) 0.043(2) -0.031(2) -0.0008(15) 0.0011(18)
C35 0.0265(18) 0.050(2) 0.044(2) -0.0229(17) -0.0067(14) -0.0016(15)
C36 0.0357(19) 0.047(2) 0.0333(18) -0.0191(15) -0.0085(14) -0.0030(15)
C37 0.0296(17) 0.0378(17) 0.0311(17) -0.0156(14) -0.0018(13) -0.0016(13)

loop_
_atom_type_symbol
_atom_type_description
_atom_type_scat_dispersion_real
_atom_type_scat_dispersion_imag
_atom_type_scat_source
C C 0.0033 0.0016 'International Tables Vol C Tables 4.2.6.8 and 6.1.1.4'
H H 0.0000 0.0000 'International Tables Vol C Tables 4.2.6.8 and 6.1.1.4'
O O 0.0106 0.0060 'International Tables Vol C Tables 4.2.6.8 and 6.1.1.4'
P P 0.1023 0.0942 'International Tables Vol C Tables 4.2.6.8 and 6.1.1.4'
S S 0.1246 0.1234 'International Tables Vol C Tables 4.2.6.8 and 6.1.1.4'
Ni Ni 0.3393 1.1124 'International Tables Vol C Tables 4.2.6.8 and 6.1.1.4'

loop_
_geom_angle_atom_site_label_1
_geom_angle_atom_site_label_2
_geom_angle_atom_site_label_3
_geom_angle
_geom_angle_site_symmetry_1
_geom_angle_site_symmetry_3
P1 Ni S1 89.02(3) . .
P1 Ni S2 85.14(3) . .
S1 Ni S2 153.42(4) . .
P1 Ni P2 173.33(3) . .
S1 Ni P2 93.22(3) . .
S2 Ni P2 95.55(3) . .
P1 Ni S3 77.71(3) . .
S1 Ni S3 99.92(4) . .
S2 Ni S3 104.09(4) . .
P2 Ni S3 95.71(3) . .
C6 S1 Ni 106.21(11) . .
C12 S2 Ni 103.66(10) . .
C18 S3 C19 103.7(2) . .
C18 S3 Ni 98.08(12) . .
C19 S3 Ni 158.16(16) . .
C1 P1 C7 110.75(14) . .
C1 P1 C13 108.58(14) . .
C7 P1 C13 103.47(14) . .
C1 P1 Ni 110.65(11) . .
C7 P1 Ni 107.38(10) . .
C13 P1 Ni 115.76(11) . .
C32 P2 C26 104.72(14) . .
C32 P2 C20 104.45(14) . .
C26 P2 C20 102.99(14) . .
C32 P2 Ni 112.78(10) . .
C26 P2 Ni 115.09(10) . .
C20 P2 Ni 115.52(10) . .
C2 C1 C6 120.6(3) . .
C2 C1 P1 126.4(3) . .
C6 C1 P1 112.9(2) . .
C3 C2 C1 120.4(3) . .
C2 C3 C4 119.0(3) . .
C5 C4 C3 121.3(3) . .
C4 C5 C6 119.9(3) . .
C1 C6 C5 118.8(3) . .
C1 C6 S1 121.1(2) . .
C5 C6 S1 120.1(3) . .
C8 C7 C12 121.4(3) . .
C8 C7 P1 128.2(2) . .
C12 C7 P1 110.3(2) . .
C7 C8 C9 119.6(3) . .
C10 C9 C8 119.2(3) . .
C11 C10 C9 121.7(3) . .
C10 C11 C12 119.5(3) . .
C7 C12 C11 118.5(3) . .
C7 C12 S2 119.9(2) . .
C11 C12 S2 121.6(2) . .
C14 C13 C18 119.1(3) . .
C14 C13 P1 119.6(3) . .
C18 C13 P1 121.2(2) . .
C15 C14 C13 121.2(4) . .
C16 C15 C14 119.8(4) . .
C15 C16 C17 120.2(4) . .
C16 C17 C18 120.6(4) . .
C17 C18 C13 119.0(3) . .
C17 C18 S3 121.7(3) . .
C13 C18 S3 119.3(2) . .
C25 C20 C21 118.3(3) . .
C25 C20 P2 121.9(2) . .
C21 C20 P2 119.8(2) . .
C22 C21 C20 120.7(3) . .
C23 C22 C21 120.3(4) . .
C22 C23 C24 119.7(3) . .
C23 C24 C25 120.3(3) . .
C20 C25 C24 120.7(3) . .
C31 C26 C27 119.4(3) . .
C31 C26 P2 123.3(2) . .
C27 C26 P2 117.3(2) . .
C28 C27 C26 120.7(3) . .
C27 C28 C29 120.0(3) . .
C30 C29 C28 119.9(3) . .
C29 C30 C31 120.4(3) . .
C26 C31 C30 119.5(3) . .
C37 C32 C33 118.3(3) . .
C37 C32 P2 123.8(2) . .
C33 C32 P2 118.0(2) . .
C34 C33 C32 121.1(3) . .
C33 C34 C35 120.1(3) . .
C36 C35 C34 119.5(3) . .
C35 C36 C37 120.3(3) . .
C32 C37 C36 120.7(3) . .
C38 O2 C41 101.3(5) . .
O2 C38 C39 116.7(5) . .
C38 C39 C40 95.7(5) . .
C41 C40 C39 100.5(5) . .
O2 C41 C40 111.6(5) . .
C44 O3 C43 73.0 2_775 2_775
C44 O3 C42 23.3 2_775 .
C43 O3 C42 95.9 2_775 .
C44 O3 C45 80.7 2_775 .
C43 O3 C45 9.8 2_775 .
C42 O3 C45 103.0 . .
C44 C42 O3 51.7 2_775 .
C44 C42 C45 84.1 2_775 2_775
O3 C42 C45 119.8 . 2_775
C44 C42 C43 79.7 2_775 .
O3 C42 C43 111.0 . .
C45 C42 C43 9.4 2_775 .
C44 C42 C43 13.3 2_775 2_775
O3 C42 C43 40.6 . 2_775
C45 C42 C43 87.8 2_775 2_775
C43 C42 C43 81.5 . 2_775
C45 C43 O3 104.0 2_775 2_775
C45 C43 C44 136.3 2_775 .
O3 C43 C44 47.7 2_775 .
C45 C43 C42 73.1 2_775 .
O3 C43 C42 127.2 2_775 .
C44 C43 C42 97.6 . .
C45 C43 C44 84.2 2_775 2_775
O3 C43 C44 106.2 2_775 2_775
C44 C43 C44 76.4 . 2_775
C42 C43 C44 22.3 . 2_775
C45 C43 C42 131.7 2_775 2_775
O3 C43 C42 43.5 2_775 2_775
C44 C43 C42 5.2 . 2_775
C42 C43 C42 98.5 . 2_775
C44 C43 C42 76.7 2_775 2_775
C42 C44 O3 105.0 2_775 2_775
C42 C44 C43 161.5 2_775 .
O3 C44 C43 59.3 2_775 .
C42 C44 C45 73.2 2_775 .
O3 C44 C45 137.6 2_775 .
C43 C44 C45 110.8 . .
C42 C44 C43 78.0 2_775 2_775
O3 C44 C43 128.9 2_775 2_775
C43 C44 C43 103.6 . 2_775
C45 C44 C43 9.5 . 2_775
C42 C44 C45 156.1 2_775 2_775
O3 C44 C45 56.6 2_775 2_775
C43 C44 C45 5.9 . 2_775
C45 C44 C45 108.9 . 2_775
C43 C44 C45 101.1 2_775 2_775
C42 C44 C44 126.4 2_775 2_775
O3 C44 C44 95.8 2_775 2_775
C43 C44 C44 52.2 . 2_775
C45 C44 C44 58.9 . 2_775
C43 C44 C44 51.4 2_775 2_775
C45 C44 C44 50.0 2_775 2_775
C43 C45 O3 66.3 2_775 .
C43 C45 C42 97.5 2_775 2_775
O3 C45 C42 125.0 . 2_775
C43 C45 C44 86.3 2_775 .
O3 C45 C44 102.5 . .
C42 C45 C44 22.6 2_775 .
C43 C45 C44 37.8 2_775 2_775
O3 C45 C44 42.7 . 2_775
C42 C45 C44 91.8 2_775 2_775
C44 C45 C44 71.1 . 2_775

loop_
_geom_bond_atom_site_label_1
_geom_bond_atom_site_label_2
_geom_bond_distance
_geom_bond_site_symmetry_2
Ni P1 2.1160(8) .
Ni S1 2.1828(9) .
Ni S2 2.2044(8) .
Ni P2 2.2343(8) .
Ni S3 2.9135(11) .
S1 C6 1.764(3) .
S2 C12 1.771(3) .
S3 C18 1.763(4) .
S3 C19 1.806(4) .
P1 C1 1.799(3) .
P1 C7 1.806(3) .
P1 C13 1.834(3) .
P2 C32 1.810(3) .
P2 C26 1.826(3) .
P2 C20 1.834(3) .
C1 C2 1.390(5) .
C1 C6 1.397(5) .
C2 C3 1.373(5) .
C3 C4 1.405(6) .
C4 C5 1.368(5) .
C5 C6 1.402(4) .
C7 C8 1.391(4) .
C7 C12 1.399(4) .
C8 C9 1.391(5) .
C9 C10 1.387(5) .
C10 C11 1.386(5) .
C11 C12 1.404(4) .
C13 C14 1.387(5) .
C13 C18 1.403(5) .
C14 C15 1.384(5) .
C15 C16 1.371(6) .
C16 C17 1.388(6) .
C17 C18 1.398(5) .
C20 C25 1.389(5) .
C20 C21 1.395(5) .
C21 C22 1.392(5) .
C22 C23 1.373(6) .
C23 C24 1.383(6) .
C24 C25 1.389(5) .
C26 C31 1.391(4) .
C26 C27 1.393(4) .
C27 C28 1.372(5) .
C28 C29 1.385(5) .
C29 C30 1.381(5) .
C30 C31 1.392(5) .
C32 C37 1.383(4) .
C32 C33 1.388(5) .
C33 C34 1.375(5) .
C34 C35 1.385(5) .
C35 C36 1.372(5) .
C36 C37 1.390(5) .
O2 C38 1.313(7) .
O2 C41 1.374(7) .
C38 C39 1.435(7) .
C39 C40 1.675(9) .
C40 C41 1.404(9) .
O3 C44 1.1214 2_775
O3 C43 1.3039 2_775
O3 C42 1.3809 .
O3 C45 1.3820 .
C42 C44 0.5657 2_775
C42 C45 1.4067 2_775
C42 C43 1.4579 .
C42 C43 1.9946 2_775
C43 C45 0.2414 2_775
C43 O3 1.3039 2_775
C43 C44 1.4500 .
C43 C44 1.4660 2_775
C43 C42 1.9946 2_775
C44 C42 0.5657 2_775
C44 O3 1.1214 2_775
C44 C45 1.4616 .
C44 C43 1.4660 2_775
C44 C45 1.6332 2_775
C44 C44 1.8041 2_775
C45 C43 0.2414 2_775
C45 C42 1.4067 2_775
C45 C44 1.6332 2_775
